data_7005126
loop_
_publ_author_name
'Chang, Xiaohong'
'Kim, Mi-Young'
'Kim, Yong-Joo'
'Huh, Hyun Sue'
'Lee, Soon W.'

_publ_section_title
;
 Dinuclear palladium-azido complexes containing thiophene derivatives:
 reactivity toward organic isocyanides and isothiocyanates.
;
_journal_issue 7
_journal_name_full 'Dalton transactions (Cambridge, England : 2003)'
_journal_page_first 792
_journal_page_last 801
_journal_paper_doi 10.1039/b616901e
_journal_year 2007
_chemical_formula_sum 'C40 H62 Cl4 N4 P4 Pd2 S2'
_chemical_formula_weight 1141.54
_chemical_name_systematic
;
?
;
_space_group_IT_number 2
_symmetry_cell_setting triclinic
_symmetry_space_group_name_Hall '-P 1'
_symmetry_space_group_name_H-M 'P -1'
_atom_sites_solution_hydrogens geom
_atom_sites_solution_primary direct
_atom_sites_solution_secondary difmap
_audit_creation_method SHELXL-97
_cell_angle_alpha 87.887(17)
_cell_angle_beta 76.69(2)
_cell_angle_gamma 81.063(16)
_cell_formula_units_Z 1
_cell_length_a 8.5056(17)
_cell_length_b 12.325(2)
_cell_length_c 13.107(4)
_cell_measurement_reflns_used 27
_cell_measurement_temperature 293(2)
_cell_measurement_theta_max 12.43
_cell_measurement_theta_min 5.02
_cell_volume 1320.9(5)
_computing_cell_refinement 'Siemens XSCANS'
_computing_data_collection 'Siemens XSCANS'
_computing_data_reduction 'Siemens SHELXTL'
_computing_molecular_graphics 'Siemens SHELXTL'
_computing_publication_material 'Siemens SHELXTL'
_computing_structure_refinement 'SHELXL-97 (Sheldrick, 1997)'
_computing_structure_solution 'SHELXS-97 (Sheldrick, 1990)'
_diffrn_ambient_temperature 293(2)
_diffrn_measured_fraction_theta_full 0.994
_diffrn_measured_fraction_theta_max 0.994
_diffrn_measurement_device 'Siemens P4'
_diffrn_measurement_method '\w scans'
_diffrn_radiation_monochromator graphite
_diffrn_radiation_source 'sealed tube'
_diffrn_radiation_type MoK\a
_diffrn_radiation_wavelength 0.71073
_diffrn_reflns_av_R_equivalents 0.0296
_diffrn_reflns_av_sigmaI/netI 0.0513
_diffrn_reflns_limit_h_max 0
_diffrn_reflns_limit_h_min -9
_diffrn_reflns_limit_k_max 14
_diffrn_reflns_limit_k_min -14
_diffrn_reflns_limit_l_max 15
_diffrn_reflns_limit_l_min -15
_diffrn_reflns_number 4962
_diffrn_reflns_theta_full 25.00
_diffrn_reflns_theta_max 25.00
_diffrn_reflns_theta_min 2.31
_diffrn_standards_interval_count 97
_diffrn_standards_number 3
_exptl_absorpt_coefficient_mu 1.114
_exptl_absorpt_correction_T_max 0.8289
_exptl_absorpt_correction_T_min 0.4721
_exptl_absorpt_correction_type empirical
_exptl_crystal_colour 'yellow '
_exptl_crystal_density_diffrn 1.435
_exptl_crystal_density_method 'not measured'
_exptl_crystal_description 'block '
_exptl_crystal_F_000 582
_exptl_crystal_size_max 0.24
_exptl_crystal_size_mid 0.20
_exptl_crystal_size_min 0.20
_refine_diff_density_max 0.666
_refine_diff_density_min -0.772
_refine_diff_density_rms 0.080
_refine_ls_extinction_method none
_refine_ls_goodness_of_fit_ref 1.019
_refine_ls_hydrogen_treatment mixed
_refine_ls_matrix_type full
_refine_ls_number_parameters 255
_refine_ls_number_reflns 4624
_refine_ls_number_restraints 0
_refine_ls_restrained_S_all 1.019
_refine_ls_R_factor_all 0.0655
_refine_ls_R_factor_gt 0.0463
_refine_ls_shift/su_max 0.001
_refine_ls_shift/su_mean 0.000
_refine_ls_structure_factor_coef Fsqd
_refine_ls_weighting_details 'calc w=1/[\s^2^(Fo^2^)+(0.0620P)^2^+1.1307P] where P=(Fo^2^+2Fc^2^)/3'
_refine_ls_weighting_scheme calc
_refine_ls_wR_factor_gt 0.1135
_refine_ls_wR_factor_ref 0.1251
_reflns_number_gt 3598
_reflns_number_total 4624
_reflns_threshold_expression >2sigma(I)
_cod_data_source_file b616901e.txt
_cod_data_source_block 465
_cod_depositor_comments
;
The following automatic conversions were performed:
'_symmetry_cell_setting' value 'Triclinic' changed to 'triclinic'
according to '/home/saulius/struct/CIF-dictionaries/cif_core.dic'
dictionary named 'cif_core.dic' version 2.4.1 from 2010-06-29.

Automatic conversion script
Id: cif_fix_enum 1527 2010-12-29 10:47:43Z saulius 
;
_cod_original_sg_symbol_H-M 'P-1 '
_cod_database_code 7005126

loop_
_symmetry_equiv_pos_as_xyz
'x, y, z'
'-x, -y, -z'

loop_
_atom_site_label
_atom_site_type_symbol
_atom_site_fract_x
_atom_site_fract_y
_atom_site_fract_z
_atom_site_U_iso_or_equiv
_atom_site_adp_type
_atom_site_occupancy
_atom_site_symmetry_multiplicity
_atom_site_calc_flag
_atom_site_refinement_flags
_atom_site_disorder_assembly
_atom_site_disorder_group
Pd1 Pd 0.67451(5) 0.67646(3) 0.80055(3) 0.04785(15) Uani 1 1 d . . .
P1 P 0.49329(19) 0.83311(11) 0.78454(11) 0.0591(4) Uani 1 1 d . . .
P2 P 0.83752(17) 0.51140(12) 0.81741(11) 0.0591(4) Uani 1 1 d . . .
S1 S 0.63647(16) 0.60225(11) 0.57226(10) 0.0537(3) Uani 1 1 d . . .
N1 N 0.7810(7) 0.7535(5) 0.8973(4) 0.0874(17) Uani 1 1 d . . .
N2 N 0.9117(7) 0.8002(5) 1.0307(4) 0.0816(16) Uani 1 1 d . . .
C1 C 0.5727(6) 0.5994(4) 0.7074(4) 0.0472(11) Uani 1 1 d . . .
C2 C 0.4546(6) 0.5345(4) 0.7318(4) 0.0564(13) Uani 1 1 d . . .
H2 H 0.4025 0.5220 0.8008 0.068 Uiso 1 1 calc R . .
C3 C 0.4155(7) 0.4874(4) 0.6469(4) 0.0566(13) Uani 1 1 d . . .
H3 H 0.3368 0.4413 0.6548 0.068 Uiso 1 1 calc R . .
C4 C 0.5034(6) 0.5155(4) 0.5524(4) 0.0455(11) Uani 1 1 d . . .
C5 C 0.8346(7) 0.7758(4) 0.9658(4) 0.0621(14) Uani 1 1 d . . .
C6 C 0.8597(7) 0.8197(4) 1.1377(4) 0.0578(13) Uani 1 1 d . . .
C7 C 0.7171(7) 0.7886(4) 1.2022(5) 0.0682(15) Uani 1 1 d . . .
C8 C 0.6884(10) 0.8062(6) 1.3116(6) 0.089(2) Uani 1 1 d . . .
H8 H 0.5957 0.7856 1.3561 0.107 Uiso 1 1 calc R . .
C9 C 0.7957(12) 0.8533(7) 1.3524(6) 0.101(2) Uani 1 1 d . . .
H9 H 0.7764 0.8628 1.4245 0.121 Uiso 1 1 calc R . .
C10 C 0.9299(10) 0.8862(5) 1.2893(6) 0.084(2) Uani 1 1 d . . .
H10 H 0.9993 0.9203 1.3185 0.101 Uiso 1 1 calc R . .
C11 C 0.9652(7) 0.8699(4) 1.1825(5) 0.0647(15) Uani 1 1 d . . .
C12 C 0.5964(9) 0.7400(6) 1.1585(7) 0.094(2) Uani 1 1 d . . .
H12A H 0.5454 0.7941 1.1169 0.142 Uiso 1 1 calc R . .
H12B H 0.5146 0.7169 1.2150 0.142 Uiso 1 1 calc R . .
H12C H 0.6515 0.6779 1.1156 0.142 Uiso 1 1 calc R . .
C13 C 1.1142(8) 0.9069(6) 1.1151(6) 0.091(2) Uani 1 1 d . . .
H13A H 1.1655 0.9460 1.1571 0.137 Uiso 1 1 calc R . .
H13B H 1.0838 0.9543 1.0608 0.137 Uiso 1 1 calc R . .
H13C H 1.1891 0.8441 1.0840 0.137 Uiso 1 1 calc R . .
C14 C 0.5420(12) 0.8993(7) 0.6610(6) 0.128(3) Uani 1 1 d . . .
H14A H 0.5507 0.8479 0.6060 0.191 Uiso 1 1 calc R . .
H14B H 0.6441 0.9262 0.6533 0.191 Uiso 1 1 calc R . .
H14C H 0.4574 0.9597 0.6570 0.191 Uiso 1 1 calc R . .
C15 C 0.2822(9) 0.8168(6) 0.7994(7) 0.104(3) Uani 1 1 d . . .
H15A H 0.2452 0.7807 0.8647 0.157 Uiso 1 1 calc R . .
H15B H 0.2719 0.7733 0.7427 0.157 Uiso 1 1 calc R . .
H15C H 0.2170 0.8877 0.7987 0.157 Uiso 1 1 calc R . .
C16 C 0.4798(9) 0.9368(5) 0.8819(6) 0.095(2) Uani 1 1 d . . .
H16A H 0.4517 0.9057 0.9508 0.143 Uiso 1 1 calc R . .
H16B H 0.3973 0.9972 0.8744 0.143 Uiso 1 1 calc R . .
H16C H 0.5833 0.9623 0.8723 0.143 Uiso 1 1 calc R . .
C17 C 0.9014(10) 0.4193(6) 0.7065(6) 0.113(3) Uani 1 1 d . . .
H17A H 0.8073 0.4067 0.6825 0.170 Uiso 1 1 calc R . .
H17B H 0.9561 0.3508 0.7270 0.170 Uiso 1 1 calc R . .
H17C H 0.9746 0.4516 0.6510 0.170 Uiso 1 1 calc R . .
C18 C 0.7380(9) 0.4290(6) 0.9238(7) 0.097(2) Uani 1 1 d . . .
H18A H 0.6998 0.4727 0.9863 0.145 Uiso 1 1 calc R . .
H18B H 0.8146 0.3669 0.9362 0.145 Uiso 1 1 calc R . .
H18C H 0.6470 0.4039 0.9051 0.145 Uiso 1 1 calc R . .
C19 C 1.0284(7) 0.5240(6) 0.8504(6) 0.0809(19) Uani 1 1 d . . .
H19A H 1.0079 0.5713 0.9101 0.121 Uiso 1 1 calc R . .
H19B H 1.0984 0.5546 0.7919 0.121 Uiso 1 1 calc R . .
H19C H 1.0806 0.4528 0.8667 0.121 Uiso 1 1 calc R . .
C20 C 0.1822(18) 0.7405(12) 0.5058(12) 0.211(8) Uani 1 1 d . . .
H20A H 0.2763 0.6938 0.5217 0.253 Uiso 1 1 calc R . .
H20B H 0.1607 0.7130 0.4428 0.253 Uiso 1 1 calc R . .
Cl1 Cl 0.0080(5) 0.7376(5) 0.6127(4) 0.240(2) Uani 1 1 d . . .
Cl2 Cl 0.2205(5) 0.8674(4) 0.4866(4) 0.2073(18) Uani 1 1 d . . .

loop_
_atom_site_aniso_label
_atom_site_aniso_U_11
_atom_site_aniso_U_22
_atom_site_aniso_U_33
_atom_site_aniso_U_23
_atom_site_aniso_U_13
_atom_site_aniso_U_12
Pd1 0.0543(2) 0.0481(2) 0.0478(2) -0.01609(15) -0.02656(17) -0.00209(16)
P1 0.0743(9) 0.0450(7) 0.0622(8) -0.0113(6) -0.0284(7) 0.0004(6)
P2 0.0600(8) 0.0608(8) 0.0604(8) -0.0151(6) -0.0314(7) 0.0089(6)
S1 0.0635(8) 0.0621(8) 0.0450(7) -0.0071(6) -0.0216(6) -0.0230(6)
N1 0.091(4) 0.095(4) 0.090(4) -0.041(3) -0.052(3) -0.001(3)
N2 0.087(4) 0.116(4) 0.062(3) 0.000(3) -0.035(3) -0.047(3)
C1 0.054(3) 0.047(3) 0.045(3) -0.013(2) -0.022(2) 0.000(2)
C2 0.061(3) 0.065(3) 0.049(3) -0.012(2) -0.016(2) -0.021(3)
C3 0.066(3) 0.065(3) 0.047(3) -0.010(2) -0.019(3) -0.025(3)
C4 0.048(3) 0.043(2) 0.052(3) -0.008(2) -0.023(2) -0.008(2)
C5 0.073(4) 0.055(3) 0.068(3) -0.014(3) -0.037(3) -0.008(3)
C6 0.072(4) 0.053(3) 0.059(3) -0.002(2) -0.036(3) -0.008(3)
C7 0.066(4) 0.048(3) 0.090(4) 0.011(3) -0.023(3) -0.003(3)
C8 0.093(5) 0.080(5) 0.077(5) 0.002(4) 0.008(4) 0.001(4)
C9 0.136(7) 0.092(5) 0.066(4) -0.018(4) -0.018(5) 0.005(5)
C10 0.116(6) 0.073(4) 0.072(4) -0.021(3) -0.047(4) 0.002(4)
C11 0.080(4) 0.055(3) 0.067(4) -0.010(3) -0.039(3) -0.002(3)
C12 0.082(5) 0.087(5) 0.125(6) 0.020(4) -0.033(4) -0.034(4)
C13 0.086(5) 0.111(5) 0.097(5) -0.005(4) -0.042(4) -0.042(4)
C14 0.173(9) 0.092(6) 0.091(6) 0.020(4) -0.013(6) 0.032(6)
C15 0.087(5) 0.085(5) 0.150(7) -0.030(5) -0.054(5) 0.009(4)
C16 0.112(6) 0.064(4) 0.117(6) -0.038(4) -0.047(5) 0.010(4)
C17 0.141(7) 0.096(5) 0.103(5) -0.053(4) -0.071(5) 0.059(5)
C18 0.094(5) 0.080(5) 0.127(6) 0.018(4) -0.047(5) -0.012(4)
C19 0.061(4) 0.093(5) 0.095(5) -0.006(4) -0.042(3) 0.004(3)
C20 0.222(15) 0.193(13) 0.230(16) -0.144(13) -0.105(13) 0.045(12)
Cl1 0.133(3) 0.373(6) 0.229(4) 0.125(4) -0.055(3) -0.089(4)
Cl2 0.222(4) 0.213(4) 0.227(4) 0.076(3) -0.102(3) -0.096(3)

loop_
_atom_type_symbol
_atom_type_description
_atom_type_scat_dispersion_real
_atom_type_scat_dispersion_imag
_atom_type_scat_source
C C 0.0033 0.0016 'International Tables Vol C Tables 4.2.6.8 and 6.1.1.4'
H H 0.0000 0.0000 'International Tables Vol C Tables 4.2.6.8 and 6.1.1.4'
N N 0.0061 0.0033 'International Tables Vol C Tables 4.2.6.8 and 6.1.1.4'
P P 0.1023 0.0942 'International Tables Vol C Tables 4.2.6.8 and 6.1.1.4'
S S 0.1246 0.1234 'International Tables Vol C Tables 4.2.6.8 and 6.1.1.4'
Pd Pd -0.9988 1.0072 'International Tables Vol C Tables 4.2.6.8 and 6.1.1.4'
Cl Cl 0.1484 0.1585 'International Tables Vol C Tables 4.2.6.8 and 6.1.1.4'

loop_
_geom_angle_atom_site_label_1
_geom_angle_atom_site_label_2
_geom_angle_atom_site_label_3
_geom_angle
_geom_angle_site_symmetry_1
_geom_angle_site_symmetry_3
_geom_angle_publ_flag
C1 Pd1 N1 179.1(2) . . ?
C1 Pd1 P2 87.75(14) . . ?
N1 Pd1 P2 91.37(16) . . ?
C1 Pd1 P1 88.50(14) . . ?
N1 Pd1 P1 92.37(16) . . ?
P2 Pd1 P1 175.11(6) . . ?
C14 P1 C15 103.7(5) . . ?
C14 P1 C16 105.8(4) . . ?
C15 P1 C16 102.2(4) . . ?
C14 P1 Pd1 113.5(3) . . ?
C15 P1 Pd1 116.8(3) . . ?
C16 P1 Pd1 113.5(2) . . ?
C19 P2 C17 102.6(4) . . ?
C19 P2 C18 103.7(3) . . ?
C17 P2 C18 104.4(4) . . ?
C19 P2 Pd1 114.7(2) . . ?
C17 P2 Pd1 118.4(2) . . ?
C18 P2 Pd1 111.5(2) . . ?
C1 S1 C4 94.1(2) . . ?
C5 N1 Pd1 164.3(6) . . ?
C5 N2 C6 130.3(6) . . ?
C2 C1 S1 107.6(3) . . ?
C2 C1 Pd1 130.1(4) . . ?
S1 C1 Pd1 122.2(3) . . ?
C1 C2 C3 116.1(5) . . ?
C4 C3 C2 113.6(5) . . ?
C3 C4 C4 129.7(6) . 2_666 ?
C3 C4 S1 108.7(3) . . ?
C4 C4 S1 121.6(5) 2_666 . ?
N1 C5 N2 171.9(7) . . ?
N2 C6 C11 115.3(5) . . ?
N2 C6 C7 125.0(5) . . ?
C11 C6 C7 119.6(5) . . ?
C6 C7 C8 118.1(6) . . ?
C6 C7 C12 122.0(6) . . ?
C8 C7 C12 119.9(6) . . ?
C9 C8 C7 120.5(7) . . ?
C10 C9 C8 121.0(7) . . ?
C9 C10 C11 121.1(7) . . ?
C10 C11 C6 119.7(6) . . ?
C10 C11 C13 119.8(6) . . ?
C6 C11 C13 120.5(5) . . ?
Cl2 C20 Cl1 109.4(6) . . ?

loop_
_geom_bond_atom_site_label_1
_geom_bond_atom_site_label_2
_geom_bond_distance
_geom_bond_site_symmetry_2
_geom_bond_publ_flag
Pd1 C1 1.992(4) . ?
Pd1 N1 2.053(5) . ?
Pd1 P2 2.3111(15) . ?
Pd1 P1 2.3113(15) . ?
P1 C14 1.777(8) . ?
P1 C15 1.803(7) . ?
P1 C16 1.812(6) . ?
P2 C19 1.804(6) . ?
P2 C17 1.807(6) . ?
P2 C18 1.820(8) . ?
S1 C1 1.730(5) . ?
S1 C4 1.739(4) . ?
N1 C5 1.155(6) . ?
N2 C5 1.258(6) . ?
N2 C6 1.387(7) . ?
C1 C2 1.354(7) . ?
C2 C3 1.401(6) . ?
C3 C4 1.355(7) . ?
C4 C4 1.455(9) 2_666 ?
C6 C11 1.405(7) . ?
C6 C7 1.408(8) . ?
C7 C8 1.417(10) . ?
C7 C12 1.493(9) . ?
C8 C9 1.366(11) . ?
C9 C10 1.355(11) . ?
C10 C11 1.378(9) . ?
C11 C13 1.493(9) . ?
C20 Cl2 1.645(15) . ?
C20 Cl1 1.794(17) . ?
